data_4310421
loop_
_publ_author_name
'P.J. Ball'
'Tanya Rarog Shtoyko'
'Jeanette A. Krause Bauer'
'Warren J. Oldham'
'William B. Connick'

_publ_contact_author_address
;     Department of Chemistry
      University of Cincinnati
      Cincinnati, OH 45221-0172 USA
;
_publ_contact_author_email bill.connick@uc.edu
_publ_contact_author_fax '513 556 9239'
_publ_contact_author_name 'Dr. William B. Connick'
_publ_contact_author_phone '513 556 0148'
_publ_section_title
;
 Binuclear Rhenium(I) Complexes with Bridging [2.2]Paracyclophane-Diimine
 Ligands: Probing Electronic Coupling through \p-\p Interactions
;
_journal_name_full 'Inorganic Chemistry'
_journal_page_first 622
_journal_page_last 632
_journal_paper_doi 10.1021/ic0348648
_journal_volume 43
_journal_year 2004
_chemical_formula_moiety 'C28 H24 N4'
_chemical_formula_sum 'C28 H24 N4'
_chemical_formula_weight 416.51
_chemical_name_systematic
; 
4,16-bis(picolinaldimine)-[2.2]paracyclophane (BPPc) 
;
_space_group_IT_number 14
_symmetry_cell_setting monoclinic
_symmetry_space_group_name_Hall '-P 2ybc'
_symmetry_space_group_name_H-M 'P 1 21/c 1'
_atom_sites_solution_hydrogens geom
_atom_sites_solution_primary direct
_atom_sites_solution_secondary difmap
_audit_creation_method SHELXL
_cell_angle_alpha 90.00
_cell_angle_beta 98.578(3)
_cell_angle_gamma 90.00
_cell_formula_units_Z 2
_cell_length_a 8.2238(11)
_cell_length_b 15.336(2)
_cell_length_c 8.4532(11)
_cell_measurement_reflns_used 2255
_cell_measurement_temperature 150(2)
_cell_measurement_theta_max 28.29
_cell_measurement_theta_min 2.66
_cell_volume 1054.2(2)
_computing_cell_refinement 'Bruker SAINT v5.A06'
_computing_data_collection 'Bruker SMART v5.051'
_computing_data_reduction 'Bruker SAINT v5.A06'
_computing_molecular_graphics 'Bruker SHELXTL v5.03'
_computing_publication_material 'Bruker SHELXTL v5.03'
_computing_structure_refinement 'Bruker SHELXTL v5.03'
_computing_structure_solution 'Bruker SHELXTL v5.03'
_diffrn_ambient_temperature 150(2)
_diffrn_measurement_device 'SMART 1K Platform CCD'
_diffrn_measurement_method '\w scans'
_diffrn_radiation_monochromator graphite
_diffrn_radiation_source 'sealed tube'
_diffrn_radiation_type MoK\a
_diffrn_radiation_wavelength 0.71073
_diffrn_reflns_av_R_equivalents 0.0586
_diffrn_reflns_av_sigmaI/netI 0.0606
_diffrn_reflns_limit_h_max 6
_diffrn_reflns_limit_h_min -10
_diffrn_reflns_limit_k_max 20
_diffrn_reflns_limit_k_min -20
_diffrn_reflns_limit_l_max 11
_diffrn_reflns_limit_l_min -9
_diffrn_reflns_number 6759
_diffrn_reflns_theta_max 28.29
_diffrn_reflns_theta_min 2.66
_diffrn_standards_decay_% 0
_diffrn_standards_number 0
_exptl_absorpt_coefficient_mu 0.079
_exptl_absorpt_correction_T_max 0.953
_exptl_absorpt_correction_T_min 0.936
_exptl_absorpt_correction_type multi-scan
_exptl_absorpt_process_details 'Sheldrick, SADABS'
_exptl_crystal_colour 'pale yellow'
_exptl_crystal_density_diffrn 1.312
_exptl_crystal_density_method 'not measured'
_exptl_crystal_description plate
_exptl_crystal_F_000 440
_exptl_crystal_size_max 0.40
_exptl_crystal_size_mid 0.28
_exptl_crystal_size_min 0.06
_refine_diff_density_max 0.427
_refine_diff_density_min -0.245
_refine_diff_density_rms 0.055
_refine_ls_extinction_method none
_refine_ls_goodness_of_fit_ref 1.050
_refine_ls_hydrogen_treatment constr
_refine_ls_matrix_type full
_refine_ls_number_parameters 145
_refine_ls_number_reflns 2590
_refine_ls_number_restraints 0
_refine_ls_restrained_S_all 1.178
_refine_ls_R_factor_all 0.1017
_refine_ls_R_factor_gt 0.0645
_refine_ls_shift/su_max 0.000
_refine_ls_shift/su_mean 0.000
_refine_ls_structure_factor_coef Fsqd
_refine_ls_weighting_details 'calc w=1/[\s^2^(Fo^2^)+(0.0878P)^2^+0.3775P] where P=(Fo^2^+2Fc^2^)/3'
_refine_ls_weighting_scheme calc
_refine_ls_wR_factor_gt 0.1671
_refine_ls_wR_factor_ref 0.1858
_reflns_number_gt 1701
_reflns_number_total 2590
_reflns_threshold_expression >2\s(I)
_cod_data_source_file ic0348648si20030721_013701_2.cif
_cod_data_source_block 3a
_cod_depositor_comments
;
The following automatic conversions were performed:
'_symmetry_cell_setting' value 'Monoclinic' changed to 'monoclinic'
according to '/home/saulius/struct/CIF-dictionaries/cif_core.dic'
dictionary named 'cif_core.dic' version 2.4.1 from 2010-06-29.

Automatic conversion script
Id: cif_fix_enum 1527 2010-12-29 10:47:43Z saulius 
;
_cod_original_sg_symbol_H-M 'P 21/c'
_cod_database_code 4310421

loop_
_symmetry_equiv_pos_as_xyz
'x, y, z'
'-x, y+1/2, -z+1/2'
'-x, -y, -z'
'x, -y-1/2, z-1/2'

loop_
_atom_site_aniso_label
_atom_site_aniso_U_11
_atom_site_aniso_U_22
_atom_site_aniso_U_33
_atom_site_aniso_U_23
_atom_site_aniso_U_13
_atom_site_aniso_U_12
N1 0.0295(10) 0.0356(10) 0.0272(9) 0.0025(8) 0.0013(8) -0.0017(8)
N2 0.0438(12) 0.0315(10) 0.0345(11) 0.0060(8) -0.0060(9) 0.0031(9)
C1 0.0255(11) 0.0372(11) 0.0236(10) 0.0046(9) -0.0020(8) 0.0006(9)
C2 0.0306(12) 0.0287(11) 0.0294(11) 0.0045(9) -0.0021(9) 0.0015(9)
C3 0.0249(11) 0.0351(11) 0.0308(11) 0.0045(9) -0.0011(9) 0.0068(9)
C4 0.0215(10) 0.0419(13) 0.0333(12) 0.0076(10) -0.0018(9) 0.0027(10)
C5 0.0264(11) 0.0358(11) 0.0305(11) 0.0028(9) -0.0076(9) -0.0030(9)
C6 0.0311(12) 0.0343(11) 0.0228(10) 0.0022(9) -0.0037(9) -0.0010(10)
C7 0.0401(13) 0.0355(12) 0.0278(11) -0.0019(9) 0.0016(10) -0.0010(10)
C8 0.0357(13) 0.0387(12) 0.0335(12) 0.0000(10) 0.0040(10) 0.0055(10)
C9 0.0359(13) 0.0316(12) 0.0328(12) 0.0006(9) -0.0010(10) 0.0023(10)
C10 0.0369(12) 0.0312(11) 0.0265(11) 0.0009(9) -0.0017(9) -0.0033(10)
C11 0.060(2) 0.0336(12) 0.0374(14) 0.0127(11) -0.0107(12) -0.0150(12)
C12 0.049(2) 0.0449(14) 0.0334(13) -0.0064(11) 0.0146(11) -0.0122(12)
C13 0.0494(15) 0.0276(11) 0.0448(14) -0.0046(10) 0.0220(12) 0.0011(11)
C14 0.0444(15) 0.0297(11) 0.0411(14) -0.0006(10) 0.0073(11) -0.0012(11)

loop_
_atom_site_label
_atom_site_type_symbol
_atom_site_fract_x
_atom_site_fract_y
_atom_site_fract_z
_atom_site_U_iso_or_equiv
_atom_site_thermal_displace_type
_atom_site_occupancy
_atom_site_calc_flag
_atom_site_refinement_flags
_atom_site_disorder_group
N1 N 0.6480(2) 0.07067(12) 0.2213(2) 0.0311(5) Uani 1 d . .
N2 N 0.8306(3) 0.24849(12) 0.0388(2) 0.0378(5) Uani 1 d . .
C1 C 0.5048(3) 0.05792(15) 0.2950(2) 0.0294(5) Uani 1 d . .
C2 C 0.4620(3) 0.11565(14) 0.4092(3) 0.0302(5) Uani 1 d . .
H2 H 0.5178(3) 0.16988(14) 0.4259(3) 0.036 Uiso 1 calc R .
C3 C 0.3386(3) 0.09494(15) 0.4991(3) 0.0308(5) Uani 1 d . .
C4 C 0.2373(3) 0.0245(2) 0.4472(3) 0.0328(5) Uani 1 d . .
H4 H 0.1378(3) 0.0160(2) 0.4897(3) 0.039 Uiso 1 calc R .
C5 C 0.2804(3) -0.03321(15) 0.3342(3) 0.0321(5) Uani 1 d . .
H5 H 0.2096(3) -0.08069(15) 0.3000(3) 0.039 Uiso 1 calc R .
C6 C 0.4252(3) -0.02293(14) 0.2699(2) 0.0302(5) Uani 1 d . .
C7 C 0.5116(3) -0.1010(2) 0.2101(3) 0.0348(5) Uani 1 d . .
H7A H 0.5519(3) -0.0851(2) 0.1093(3) 0.042 Uiso 1 calc R .
H7B H 0.4316(3) -0.1492(2) 0.1863(3) 0.042 Uiso 1 calc R .
C8 C 0.3385(3) 0.1336(2) 0.6644(3) 0.0361(6) Uani 1 d . .
H8A H 0.2345(3) 0.1177(2) 0.7030(3) 0.043 Uiso 1 calc R .
H8B H 0.3428(3) 0.1979(2) 0.6570(3) 0.043 Uiso 1 calc R .
C9 C 0.6747(3) 0.14563(15) 0.1705(3) 0.0341(5) Uani 1 d . .
H9 H 0.5969(3) 0.19056(15) 0.1786(3) 0.041 Uiso 1 calc R .
C10 C 0.8232(3) 0.16601(15) 0.0985(3) 0.0322(5) Uani 1 d . .
C11 C 0.9571(4) 0.2697(2) -0.0232(3) 0.0454(7) Uani 1 d . .
H11 H 0.9631(4) 0.3276(2) -0.0617(3) 0.054 Uiso 1 calc R .
C12 C 1.0872(3) 0.2135(2) -0.0382(3) 0.0416(6) Uani 1 d . .
H12 H 1.1732(3) 0.2314(2) -0.0946(3) 0.050 Uiso 1 calc R .
C13 C 1.0897(3) 0.1302(2) 0.0309(3) 0.0391(6) Uani 1 d . .
H13 H 1.1817(3) 0.0924(2) 0.0345(3) 0.047 Uiso 1 calc R .
C14 C 0.9488(3) 0.1061(2) 0.0942(3) 0.0383(6) Uani 1 d . .
H14 H 0.9390(3) 0.0488(2) 0.1342(3) 0.046 Uiso 1 calc R .

loop_
_atom_type_symbol
_atom_type_description
_atom_type_scat_dispersion_real
_atom_type_scat_dispersion_imag
_atom_type_scat_source
C C 0.0033 0.0016 'International Tables Vol C Tables 4.2.6.8 and 6.1.1.4'
H H 0.0000 0.0000 'International Tables Vol C Tables 4.2.6.8 and 6.1.1.4'
N N 0.0061 0.0033 'International Tables Vol C Tables 4.2.6.8 and 6.1.1.4'

loop_
_geom_angle_atom_site_label_1
_geom_angle_atom_site_label_2
_geom_angle_atom_site_label_3
_geom_angle
_geom_angle_site_symmetry_1
_geom_angle_site_symmetry_3
_geom_angle_publ_flag
C9 N1 C1 118.2(2) . . ?
C11 N2 C10 118.2(2) . . ?
C2 C1 C6 120.4(2) . . ?
C2 C1 N1 121.8(2) . . ?
C6 C1 N1 116.9(2) . . ?
C3 C2 C1 120.9(2) . . ?
C2 C3 C4 117.1(2) . . ?
C2 C3 C8 120.9(2) . . ?
C4 C3 C8 120.6(2) . . ?
C5 C4 C3 120.6(2) . . ?
C4 C5 C6 121.3(2) . . ?
C5 C6 C1 116.6(2) . . ?
C5 C6 C7 120.8(2) . . ?
C1 C6 C7 121.1(2) . . ?
C6 C7 C8 112.5(2) . 3_656 ?
C3 C8 C7 112.7(2) . 3_656 ?
N1 C9 C10 122.1(2) . . ?
N2 C10 C14 121.9(2) . . ?
N2 C10 C9 115.7(2) . . ?
C14 C10 C9 122.4(2) . . ?
N2 C11 C12 124.3(2) . . ?
C11 C12 C13 119.2(2) . . ?
C14 C13 C12 116.0(2) . . ?
C10 C14 C13 119.9(2) . . ?

loop_
_geom_bond_atom_site_label_1
_geom_bond_atom_site_label_2
_geom_bond_distance
_geom_bond_site_symmetry_2
_geom_bond_publ_flag
N1 C9 1.258(3) . ?
N1 C1 1.425(3) . ?
N2 C11 1.274(3) . ?
N2 C10 1.367(3) . ?
C1 C2 1.393(3) . ?
C1 C6 1.404(3) . ?
C2 C3 1.393(3) . ?
C3 C4 1.394(3) . ?
C3 C8 1.518(3) . ?
C4 C5 1.387(3) . ?
C5 C6 1.390(3) . ?
C6 C7 1.516(3) . ?
C7 C8 1.583(3) 3_656 ?
C8 C7 1.583(3) 3_656 ?
C9 C10 1.476(3) . ?
C10 C14 1.387(3) . ?
C11 C12 1.394(4) . ?
C12 C13 1.404(4) . ?
C13 C14 1.396(4) . ?

loop_
_geom_torsion_atom_site_label_1
_geom_torsion_atom_site_label_2
_geom_torsion_atom_site_label_3
_geom_torsion_atom_site_label_4
_geom_torsion
_geom_torsion_site_symmetry_1
_geom_torsion_site_symmetry_2
_geom_torsion_site_symmetry_3
_geom_torsion_site_symmetry_4
_geom_torsion_publ_flag
C9 N1 C1 C2 -46.3(3) . . . . ?
C9 N1 C1 C6 144.9(2) . . . . ?
C6 C1 C2 C3 -0.7(3) . . . . ?
N1 C1 C2 C3 -169.2(2) . . . . ?
C1 C2 C3 C4 -13.6(3) . . . . ?
C1 C2 C3 C8 153.2(2) . . . . ?
C2 C3 C4 C5 13.9(3) . . . . ?
C8 C3 C4 C5 -152.9(2) . . . . ?
C3 C4 C5 C6 0.2(3) . . . . ?
C4 C5 C6 C1 -14.5(3) . . . . ?
C4 C5 C6 C7 152.0(2) . . . . ?
C2 C1 C6 C5 14.7(3) . . . . ?
N1 C1 C6 C5 -176.4(2) . . . . ?
C2 C1 C6 C7 -151.7(2) . . . . ?
N1 C1 C6 C7 17.2(3) . . . . ?
C5 C6 C7 C8 -99.6(2) . . . 3_656 ?
C1 C6 C7 C8 66.2(3) . . . 3_656 ?
C2 C3 C8 C7 -66.2(3) . . . 3_656 ?
C4 C3 C8 C7 100.0(2) . . . 3_656 ?
C1 N1 C9 C10 177.4(2) . . . . ?
C11 N2 C10 C14 0.5(3) . . . . ?
C11 N2 C10 C9 179.3(2) . . . . ?
N1 C9 C10 N2 175.8(2) . . . . ?
N1 C9 C10 C14 -5.4(3) . . . . ?
C10 N2 C11 C12 1.8(4) . . . . ?
N2 C11 C12 C13 -6.0(4) . . . . ?
C11 C12 C13 C14 7.5(4) . . . . ?
N2 C10 C14 C13 1.6(4) . . . . ?
C9 C10 C14 C13 -177.2(2) . . . . ?
C12 C13 C14 C10 -5.5(4) . . . . ?
